data_4134637
loop_
_publ_author_name
'Luo, Taokun'
'Ni, Kaiyuan'
'Culbert, August'
'Lan, Guangxu'
'Li, Zhe'
'Jiang, Xiaomin'
'Kaufmann, Michael'
'Lin, Wenbin'

_publ_section_title
;
 Nanoscale Metal-Organic Frameworks Stabilize Bacteriochlorins for Type I
 and Type II Photodynamic Therapy.
;
_journal_issue 16
_journal_name_full 'Journal of the American Chemical Society'
_journal_page_first 7334
_journal_page_last 7339
_journal_paper_doi 10.1021/jacs.0c02129
_journal_volume 142
_journal_year 2020
_chemical_formula_moiety 'C72.289 H45.181 Hf6.024 N6.024 O32.129'
_chemical_formula_sum 'C72.29 H39.16 Hf6.02 N6.02 O32.13'
_chemical_formula_weight 2581.36
_chemical_name_common PCN-224
_chemical_name_systematic Hf-TBB
_chemical_properties_physical Light-sensitive
_space_group_crystal_system cubic
_space_group_IT_number 229
_space_group_name_Hall '-I 4 2 3'
_space_group_name_H-M_alt 'I m -3 m'
_atom_sites_solution_hydrogens geom
_audit_creation_date 2020-01-17
_audit_creation_method
;
Olex2 1.3
(compiled Nov 21 2019 18:26:39 for OlexSys, GUI svn.r6003)
;
_audit_update_record
;
2020-02-21 deposited with the CCDC.	2020-02-21 downloaded from the CCDC.
;
_cell_angle_alpha 90
_cell_angle_beta 90
_cell_angle_gamma 90
_cell_formula_units_Z 8
_cell_length_a 38.585(10)
_cell_length_b 38.585(10)
_cell_length_c 38.585(10)
_cell_measurement_reflns_used 9912
_cell_measurement_temperature 100(2)
_cell_measurement_theta_max 8.75
_cell_measurement_theta_min 2.42
_cell_volume 57445(3)
_computing_cell_refinement 'SAINT V8.38A (?, 2016)'
_computing_data_collection 'APEX3 v.2015.9-0 (Bruker AXS Inc., 2015)'
_computing_data_reduction 'SAINT V8.38A (?, 2016)'
_computing_molecular_graphics 'Olex2 1.3 (Dolomanov et al., 2009)'
_computing_publication_material 'Olex2 1.3 (Dolomanov et al., 2009)'
_computing_structure_refinement 'SHELXL 2017/1 (Sheldrick, 2015)'
_computing_structure_solution 'XT 2014/5 (Sheldrick, 2015a)'
_diffrn_ambient_temperature 100(2)
_diffrn_detector 'Pilatus1M(CdTe) pixel array detector'
_diffrn_detector_area_resol_mean 30
_diffrn_detector_type 'CMOS pixel array detector'
_diffrn_measured_fraction_theta_full 0.998
_diffrn_measured_fraction_theta_max 0.998
_diffrn_measurement_device_type 'three-circle diffractometer'
_diffrn_measurement_method 'phi rotation'
_diffrn_radiation_collimation '0.2 mm sinlge-pinhole'
_diffrn_radiation_monochromator 'Si(111) & Si(311)'
_diffrn_radiation_probe x-ray
_diffrn_radiation_type synchrotron
_diffrn_radiation_wavelength 0.41328
_diffrn_reflns_av_R_equivalents 0.1618
_diffrn_reflns_av_unetI/netI 0.0235
_diffrn_reflns_Laue_measured_fraction_full 0.998
_diffrn_reflns_Laue_measured_fraction_max 0.998
_diffrn_reflns_limit_h_max 28
_diffrn_reflns_limit_h_min -28
_diffrn_reflns_limit_k_max 28
_diffrn_reflns_limit_k_min -28
_diffrn_reflns_limit_l_max 28
_diffrn_reflns_limit_l_min -28
_diffrn_reflns_number 148115
_diffrn_reflns_point_group_measured_fraction_full 0.998
_diffrn_reflns_point_group_measured_fraction_max 0.998
_diffrn_reflns_theta_full 8.876
_diffrn_reflns_theta_max 8.876
_diffrn_reflns_theta_min 0.752
_diffrn_source synchrotron
_diffrn_source_type 'INCOATEC ImuS'
_diffrn_standards_number 0
_exptl_absorpt_coefficient_mu 0.550
_exptl_absorpt_correction_T_max 0.7434
_exptl_absorpt_correction_T_min 0.4802
_exptl_absorpt_correction_type multi-scan
_exptl_absorpt_process_details
'SADABS-2016/2 (Bruker,2016/2) was used for absorption correction. wR2(int) was 0.1351 before and 0.1068 after correction. The Ratio of minimum to maximum transmission is 0.6460. The \l/2 correction factor is Not present.'
_exptl_crystal_colour red
_exptl_crystal_colour_primary violet
_exptl_crystal_density_diffrn 0.595
_exptl_crystal_description block
_exptl_crystal_F_000 9608
_exptl_crystal_size_max 0.01
_exptl_crystal_size_mid 0.01
_exptl_crystal_size_min 0.01
_refine_diff_density_max 1.277
_refine_diff_density_min -0.915
_refine_diff_density_rms 0.104
_refine_ls_extinction_method none
_refine_ls_goodness_of_fit_ref 1.003
_refine_ls_hydrogen_treatment constr
_refine_ls_matrix_type full
_refine_ls_number_parameters 96
_refine_ls_number_reflns 1252
_refine_ls_number_restraints 181
_refine_ls_restrained_S_all 0.989
_refine_ls_R_factor_all 0.1085
_refine_ls_R_factor_gt 0.1041
_refine_ls_shift/su_max 0.000
_refine_ls_shift/su_mean 0.000
_refine_ls_structure_factor_coef Fsqd
_refine_ls_weighting_details 'w=1/[\s^2^(Fo^2^)+(0.1000P)^2^+3975.0000P] where P=(Fo^2^+2Fc^2^)/3'
_refine_ls_weighting_scheme calc
_refine_ls_wR_factor_gt 0.2388
_refine_ls_wR_factor_ref 0.2417
_reflns_Friedel_coverage 0.000
_reflns_number_gt 1104
_reflns_number_total 1252
_reflns_threshold_expression 'I > 2\s(I)'
_cod_data_source_file ja0c02129_si_002.cif
_cod_data_source_block 18_sq_sq
_cod_depositor_comments 'Adding full bibliography for 4134637.cif.'
_cod_original_cell_volume 57444(43)
_cod_database_code 4134637
_shelx_shelxl_version_number 2017/1
_shelx_space_group_comment
;
The symmetry employed for this shelxl refinement is uniquely defined
by the following loop, which should always be used as a source of
symmetry information in preference to the above space-group names.
They are only intended as comments.
;
_shelx_estimated_absorpt_t_max 0.995
_shelx_estimated_absorpt_t_min 0.995
_olex2_refinement_description
;
1. Fixed Uiso
 At 1.2 times of:
  All C(H) groups, All C(H,H) groups, All N(H) groups
2. Restrained distances
 C8-C004
 1.54 with sigma of 0.01
 C00G-C00A
 1.54 with sigma of 0.01
 O009_$1-C8_$1 = O009_$3-C8_$1
 1.2 with sigma of 0.01
 O009_$1-C8_$1 \\sim O009_$3-C8_$1
 with sigma of 0.01
 C008-C004 \\sim C00C-C008 \\sim C00C-C00A \\sim C00C_$4-C00A \\sim
C00C_$4-C008_$4 \\sim C008_$4-
 C004
 with sigma of 0.001
3. Restrained planarity
 C004, C8, O009, O009_$4
 with sigma of 0.001
 O007_$5, Hf00_$5, Hf00_$1, O007_$1
 with sigma of 0.001
4. Uiso/Uaniso restraints and constraints
Hf00 \\sim C004 \\sim N005 \\sim O007 \\sim C008 \\sim O009 \\sim C00A \\sim
C00C \\sim C00D \\sim C00F \\sim C00G \\sim O00J \\sim C8 \\sim O4: within 2A
with sigma of 0.04 and sigma for terminal atoms of 0.08 within 2A
Uanis(O009) \\sim Ueq, Uanis(O4) \\sim Ueq, Uanis(O00J) \\sim Ueq: with sigma
of 0.01 and sigma for terminal atoms of 0.02
5. Rigid body (RIGU) restrains
 Hf00, C004, N005, O007, C008, O009, C00A, C00C, C00D, C00F, C00G, O00J, C8, O4
 with sigma for 1-2 distances of 0.004 and sigma for 1-3 distances of 0.004
6. Others
 Fixed Sof: H005(0.25) H00A(0.75) H00B(0.75)
7.a Secondary CH2 refined with riding coordinates:
 C00F(H00A,H00B)
7.b Aromatic/amide H refined with riding coordinates:
 N005(H005), C008(H008), C00C(H00C)
;
_platon_squeeze_void_probe_radius 1.20
_olex2_submission_special_instructions 'No special instructions were received'

loop_
_space_group_symop_operation_xyz
'x, y, z'
'-x, -y, z'
'-x, y, -z'
'x, -y, -z'
'z, x, y'
'z, -x, -y'
'-z, -x, y'
'-z, x, -y'
'y, z, x'
'-y, z, -x'
'y, -z, -x'
'-y, -z, x'
'y, x, -z'
'-y, -x, -z'
'y, -x, z'
'-y, x, z'
'x, z, -y'
'-x, z, y'
'-x, -z, -y'
'x, -z, y'
'z, y, -x'
'z, -y, x'
'-z, y, x'
'-z, -y, -x'
'x+1/2, y+1/2, z+1/2'
'-x+1/2, -y+1/2, z+1/2'
'-x+1/2, y+1/2, -z+1/2'
'x+1/2, -y+1/2, -z+1/2'
'z+1/2, x+1/2, y+1/2'
'z+1/2, -x+1/2, -y+1/2'
'-z+1/2, -x+1/2, y+1/2'
'-z+1/2, x+1/2, -y+1/2'
'y+1/2, z+1/2, x+1/2'
'-y+1/2, z+1/2, -x+1/2'
'y+1/2, -z+1/2, -x+1/2'
'-y+1/2, -z+1/2, x+1/2'
'y+1/2, x+1/2, -z+1/2'
'-y+1/2, -x+1/2, -z+1/2'
'y+1/2, -x+1/2, z+1/2'
'-y+1/2, x+1/2, z+1/2'
'x+1/2, z+1/2, -y+1/2'
'-x+1/2, z+1/2, y+1/2'
'-x+1/2, -z+1/2, -y+1/2'
'x+1/2, -z+1/2, y+1/2'
'z+1/2, y+1/2, -x+1/2'
'z+1/2, -y+1/2, x+1/2'
'-z+1/2, y+1/2, x+1/2'
'-z+1/2, -y+1/2, -x+1/2'
'-x, -y, -z'
'x, y, -z'
'x, -y, z'
'-x, y, z'
'-z, -x, -y'
'-z, x, y'
'z, x, -y'
'z, -x, y'
'-y, -z, -x'
'y, -z, x'
'-y, z, x'
'y, z, -x'
'-y, -x, z'
'y, x, z'
'-y, x, -z'
'y, -x, -z'
'-x, -z, y'
'x, -z, -y'
'x, z, y'
'-x, z, -y'
'-z, -y, x'
'-z, y, -x'
'z, -y, -x'
'z, y, x'
'-x+1/2, -y+1/2, -z+1/2'
'x+1/2, y+1/2, -z+1/2'
'x+1/2, -y+1/2, z+1/2'
'-x+1/2, y+1/2, z+1/2'
'-z+1/2, -x+1/2, -y+1/2'
'-z+1/2, x+1/2, y+1/2'
'z+1/2, x+1/2, -y+1/2'
'z+1/2, -x+1/2, y+1/2'
'-y+1/2, -z+1/2, -x+1/2'
'y+1/2, -z+1/2, x+1/2'
'-y+1/2, z+1/2, x+1/2'
'y+1/2, z+1/2, -x+1/2'
'-y+1/2, -x+1/2, z+1/2'
'y+1/2, x+1/2, z+1/2'
'-y+1/2, x+1/2, -z+1/2'
'y+1/2, -x+1/2, -z+1/2'
'-x+1/2, -z+1/2, y+1/2'
'x+1/2, -z+1/2, -y+1/2'
'x+1/2, z+1/2, y+1/2'
'-x+1/2, z+1/2, -y+1/2'
'-z+1/2, -y+1/2, x+1/2'
'-z+1/2, y+1/2, -x+1/2'
'z+1/2, -y+1/2, -x+1/2'
'z+1/2, y+1/2, x+1/2'

loop_
_atom_site_label
_atom_site_type_symbol
_atom_site_fract_x
_atom_site_fract_y
_atom_site_fract_z
_atom_site_U_iso_or_equiv
_atom_site_adp_type
_atom_site_occupancy
_atom_site_site_symmetry_order
_atom_site_calc_flag
_atom_site_refinement_flags_posn
_atom_site_refinement_flags_adp
_atom_site_refinement_flags_occupancy
_atom_site_disorder_assembly
_atom_site_disorder_group
Hf00 Hf 0.29263(4) 0.77141(5) 0.70737(4) 0.1298(15) Uani 1 2 d S T P . .
C004 C 0.3590(4) 0.8590(4) 0.750000 0.111(10) Uani 1 2 d DS TU P . .
N005 N 0.4483(7) 1.000000 0.7497(11) 0.150(12) Uani 1 2 d S TU P . .
H005 H 0.471142 1.000000 0.750137 0.180 Uiso 0.5 2 calc R U P . .
O007 O 0.3474(5) 0.7444(6) 0.7020(6) 0.216(11) Uani 1 1 d . . . . .
C008 C 0.3649(5) 0.8788(4) 0.7780(5) 0.125(9) Uani 1 1 d D U . . .
H008 H 0.350963 0.875911 0.798100 0.150 Uiso 1 1 calc R U . . .
O009 O 0.3284(5) 0.8140(5) 0.7240(4) 0.142(6) Uani 1 1 d . U . . .
C00A C 0.4097(4) 0.9097(4) 0.750000 0.136(12) Uani 1 2 d DS TU P . .
C00C C 0.3903(4) 0.9026(5) 0.7779(5) 0.141(10) Uani 1 1 d D U . . .
H00C H 0.394750 0.914948 0.798749 0.169 Uiso 1 1 calc R U . . .
C00D C 0.4252(7) 0.9736(7) 0.7492(10) 0.148(9) Uani 1 1 d . U . . .
C00F C 0.3881(6) 0.9824(6) 0.7466(9) 0.157(11) Uani 1 1 d . U . . .
H00A H 0.377944 0.973142 0.724974 0.188 Uiso 0.75 1 calc R U P . .
H00B H 0.375020 0.973145 0.766666 0.188 Uiso 0.75 1 calc R U P . .
C00G C 0.4381(4) 0.9381(4) 0.750000 0.142(11) Uani 1 2 d DS TU P . .
O00J O 0.2799(5) 0.7201(5) 0.7201(5) 0.049(6) Uani 1 6 d S TU P . .
C8 C 0.3309(4) 0.8309(4) 0.750000 0.123(10) Uani 1 2 d DS TU P . .
O4 O 0.2432(4) 0.7568(4) 0.6924(6) 0.114(6) Uani 1 2 d S TU P . .

loop_
_atom_site_aniso_label
_atom_site_aniso_U_11
_atom_site_aniso_U_22
_atom_site_aniso_U_33
_atom_site_aniso_U_23
_atom_site_aniso_U_13
_atom_site_aniso_U_12
Hf00 0.1312(16) 0.127(2) 0.1312(16) 0.0712(12) -0.0631(14) -0.0712(12)
C004 0.066(12) 0.066(12) 0.20(2) 0.025(14) -0.025(14) -0.031(14)
N005 0.055(19) 0.059(15) 0.34(3) 0.000 -0.01(2) 0.000
O007 0.081(10) 0.26(2) 0.30(3) -0.11(2) 0.013(14) -0.077(11)
C008 0.080(17) 0.102(19) 0.19(2) 0.025(14) -0.010(16) -0.041(12)
O009 0.122(9) 0.151(9) 0.154(10) 0.003(8) 0.007(8) -0.051(7)
C00A 0.086(13) 0.086(13) 0.24(3) 0.014(16) -0.014(16) -0.060(15)
C00C 0.094(19) 0.117(19) 0.21(2) 0.007(17) -0.027(16) -0.057(13)
C00D 0.068(14) 0.075(12) 0.30(2) 0.019(18) -0.01(2) -0.018(11)
C00F 0.072(14) 0.10(2) 0.30(3) 0.037(19) -0.02(2) -0.011(13)
C00G 0.068(10) 0.068(10) 0.29(3) 0.006(17) -0.006(17) -0.037(12)
O00J 0.049(6) 0.049(6) 0.049(6) 0.019(5) -0.019(5) -0.019(5)
C8 0.095(13) 0.095(13) 0.179(17) 0.001(12) -0.001(12) -0.060(14)
O4 0.108(7) 0.108(7) 0.126(11) 0.033(6) -0.033(6) 0.010(7)

loop_
_atom_type_symbol
_atom_type_description
_atom_type_scat_dispersion_real
_atom_type_scat_dispersion_imag
_atom_type_scat_source
C C 0.0001 0.0005 'International Tables Vol C Tables 4.2.6.8 and 6.1.1.4'
H H 0.0000 0.0000 'International Tables Vol C Tables 4.2.6.8 and 6.1.1.4'
Hf Hf -0.5162 2.4845 'International Tables Vol C Tables 4.2.6.8 and 6.1.1.4'
N N 0.0007 0.0010 'International Tables Vol C Tables 4.2.6.8 and 6.1.1.4'
O O 0.0021 0.0019 'International Tables Vol C Tables 4.2.6.8 and 6.1.1.4'

loop_
_geom_angle_atom_site_label_1
_geom_angle_atom_site_label_2
_geom_angle_atom_site_label_3
_geom_angle
_geom_angle_site_symmetry_1
_geom_angle_site_symmetry_3
_geom_angle_publ_flag
O007 Hf00 O007 69.5(11) 70_656 . ?
O007 Hf00 O4 145.1(5) 70_656 82_465 ?
O007 Hf00 O4 145.1(5) . 82_465 ?
O009 Hf00 O007 121.7(8) . 70_656 ?
O009 Hf00 O007 78.3(7) . . ?
O009 Hf00 O007 78.3(7) 70_656 70_656 ?
O009 Hf00 O007 121.7(8) 70_656 . ?
O009 Hf00 O009 79.3(10) 70_656 . ?
O009 Hf00 O4 76.3(6) . 82_465 ?
O009 Hf00 O4 76.3(6) 70_656 82_465 ?
O00J Hf00 O007 79.4(9) . 70_656 ?
O00J Hf00 O007 79.4(9) . . ?
O00J Hf00 O009 140.3(5) . 70_656 ?
O00J Hf00 O009 140.3(5) . . ?
O00J Hf00 O4 106.1(10) . 82_465 ?
O4 Hf00 O007 73.3(10) . 70_656 ?
O4 Hf00 O007 132.8(8) . . ?
O4 Hf00 O007 73.3(10) 7_665 . ?
O4 Hf00 O007 132.8(8) 7_665 70_656 ?
O4 Hf00 O009 76.3(7) 7_665 . ?
O4 Hf00 O009 147.8(8) 7_665 70_656 ?
O4 Hf00 O009 147.8(8) . . ?
O4 Hf00 O009 76.3(7) . 70_656 ?
O4 Hf00 O00J 66.0(6) 7_665 . ?
O4 Hf00 O00J 66.0(6) . . ?
O4 Hf00 O4 77.8(8) . 82_465 ?
O4 Hf00 O4 116.1(11) 7_665 . ?
O4 Hf00 O4 77.8(8) 7_665 82_465 ?
C008 C004 C008 117(2) . 37_456 ?
C008 C004 C8 121.4(12) . . ?
C008 C004 C8 121.4(12) 37_456 . ?
C00D N005 H005 131.2 51_575 . ?
C00D N005 H005 131.2 . . ?
C00D N005 C00D 98(3) . 51_575 ?
C004 C008 H008 119.7 . . ?
C00C C008 C004 121(2) . . ?
C00C C008 H008 119.7 . . ?
C8 O009 Hf00 133.4(18) . . ?
C00C C00A C00C 115(2) 37_456 . ?
C00C C00A C00G 122.7(12) 37_456 . ?
C00C C00A C00G 122.7(12) . . ?
C008 C00C C00A 123.4(19) . . ?
C008 C00C H00C 118.3 . . ?
C00A C00C H00C 118.3 . . ?
N005 C00D C00F 118(3) . . ?
N005 C00D C00G 119(2) . . ?
C00G C00D C00F 123(2) . . ?
C00D C00F H00A 111.1 . . ?
C00D C00F H00B 111.1 . . ?
C00F C00F C00D 103.3(14) 51_575 . ?
C00F C00F H00A 111.1 51_575 . ?
C00F C00F H00B 111.1 51_575 . ?
H00A C00F H00B 109.1 . . ?
C00D C00G C00A 115.1(13) . . ?
C00D C00G C00A 115.1(13) 37_456 . ?
C00D C00G C00D 130(3) . 37_456 ?
Hf00 O00J Hf00 0.00(8) 10_656 61_665 ?
Hf00 O00J Hf00 112.8(7) 61_665 67 ?
Hf00 O00J Hf00 112.8(7) 10_656 67 ?
Hf00 O00J Hf00 112.8(7) 61_665 . ?
Hf00 O00J Hf00 112.8(7) 10_656 . ?
Hf00 O00J Hf00 112.8(7) 7_665 . ?
Hf00 O00J Hf00 112.8(7) 67 . ?
Hf00 O00J Hf00 112.8(7) 10_656 7_665 ?
Hf00 O00J Hf00 112.8(7) 61_665 7_665 ?
Hf00 O00J Hf00 0.00(8) 67 7_665 ?
O009 C8 C004 116.1(14) 37_456 . ?
O009 C8 C004 116.1(14) . . ?
O009 C8 O009 128(3) 37_456 . ?
Hf00 O4 Hf00 102.2(8) . 43_566 ?
Hf00 O4 Hf00 102.2(8) 61_665 79_456 ?
Hf00 O4 Hf00 102.2(8) . 79_456 ?
Hf00 O4 Hf00 115.0(9) . 10_656 ?
Hf00 O4 Hf00 102.2(8) 61_665 43_566 ?
Hf00 O4 Hf00 115.0(9) . 61_665 ?
Hf00 O4 Hf00 102.2(8) 10_656 79_456 ?
Hf00 O4 Hf00 0.00(16) 10_656 61_665 ?
Hf00 O4 Hf00 0.00(12) 43_566 79_456 ?
Hf00 O4 Hf00 102.2(8) 10_656 43_566 ?

loop_
_geom_bond_atom_site_label_1
_geom_bond_atom_site_label_2
_geom_bond_distance
_geom_bond_site_symmetry_2
_geom_bond_publ_flag
Hf00 O007 2.36(2) 70_656 ?
Hf00 O007 2.36(2) . ?
Hf00 O009 2.239(14) 70_656 ?
Hf00 O009 2.239(14) . ?
Hf00 O00J 2.097(9) . ?
Hf00 O4 2.40(3) 82_465 ?
Hf00 O4 2.072(11) . ?
Hf00 O4 2.072(11) 7_665 ?
C004 C008 1.342(10) . ?
C004 C008 1.342(10) 37_456 ?
C004 C8 1.537(10) . ?
N005 H005 0.8800 . ?
N005 C00D 1.35(3) 51_575 ?
N005 C00D 1.35(3) . ?
C008 H008 0.9500 . ?
C008 C00C 1.342(10) . ?
O009 C8 1.200(7) . ?
C00A C00C 1.342(10) 37_456 ?
C00A C00C 1.342(10) . ?
C00A C00G 1.546(10) . ?
C00C H00C 0.9500 . ?
C00D C00F 1.47(3) . ?
C00D C00G 1.46(3) . ?
C00F C00F 1.36(4) 51_575 ?
C00F H00A 0.9900 . ?
C00F H00B 0.9900 . ?

loop_
_geom_torsion_atom_site_label_1
_geom_torsion_atom_site_label_2
_geom_torsion_atom_site_label_3
_geom_torsion_atom_site_label_4
_geom_torsion
_geom_torsion_site_symmetry_1
_geom_torsion_site_symmetry_2
_geom_torsion_site_symmetry_3
_geom_torsion_site_symmetry_4
_geom_torsion_publ_flag
Hf00 O009 C8 C004 -177.9(12) . . . . ?
Hf00 O009 C8 O009 2.1(12) . . . 37_456 ?
C004 C008 C00C C00A 4(3) . . . . ?
N005 C00D C00F C00F -2(4) . . . 51_575 ?
N005 C00D C00G C00A 179(3) . . . . ?
N005 C00D C00G C00D -1(3) . . . 37_456 ?
C008 C004 C008 C00C -2.0(13) 37_456 . . . ?
C008 C004 C8 O009 -178.0(14) . . . . ?
C008 C004 C8 O009 2.0(14) . . . 37_456 ?
C008 C004 C8 O009 2.0(14) 37_456 . . . ?
C008 C004 C8 O009 -178.0(14) 37_456 . . 37_456 ?
C00C C00A C00C C008 -2.1(14) 37_456 . . . ?
C00C C00A C00G C00D -74.0(19) 37_456 . . 37_456 ?
C00C C00A C00G C00D 106.0(19) 37_456 . . . ?
C00C C00A C00G C00D 106.0(19) . . . 37_456 ?
C00C C00A C00G C00D -74.0(19) . . . . ?
C00D N005 C00D C00F 3(6) 51_575 . . . ?
C00D N005 C00D C00G -179.1(12) 51_575 . . . ?
C00F C00D C00G C00A -3(4) . . . . ?
C00F C00D C00G C00D 177(4) . . . 37_456 ?
C00G C00A C00C C008 177.9(14) . . . . ?
C00G C00D C00F C00F -180(3) . . . 51_575 ?
C8 C004 C008 C00C 178.0(13) . . . . ?
